data_4310777
loop_
_publ_author_name
'Hongshan He'
'Douglas P. Linder'
'Kenton R. Rodgers'
'Indrani Chakraborty'
'Atta M. Arif'

_publ_section_title
;
 A Thiazole-containing Tripodal Ligand: Synthesis, Characterization, and
 Interactions with Metal Ions and Matrix Metalloproteinases
;
_journal_name_full 'Inorganic Chemistry'
_journal_page_first 2392
_journal_page_last 2401
_journal_paper_doi 10.1021/ic034811q
_journal_volume 43
_journal_year 2004
_chemical_formula_sum 'C18 H21 Cl2 Mn N7 O8 S3'
_chemical_formula_weight 685.44
_chemical_name_systematic
; 
 ? 
;
_space_group_IT_number 14
_symmetry_cell_setting monoclinic
_symmetry_space_group_name_Hall '-P 2ybc'
_symmetry_space_group_name_H-M 'P 1 21/c 1'
_atom_sites_solution_hydrogens geom
_atom_sites_solution_primary direct
_atom_sites_solution_secondary difmap
_audit_creation_method SHELXL-97
_cell_angle_alpha 90.00
_cell_angle_beta 95.135(2)
_cell_angle_gamma 90.00
_cell_formula_units_Z 4
_cell_length_a 16.6871(14)
_cell_length_b 9.0292(8)
_cell_length_c 17.9807(15)
_cell_measurement_temperature 300(2)
_cell_volume 2698.3(4)
_computing_cell_refinement 'Bruker SMART'
_computing_data_collection 'Bruker SMART'
_computing_data_reduction 'Bruker SHELXTL'
_computing_molecular_graphics 'Bruker SHELXTL'
_computing_publication_material 'Bruker SHELXTL'
_computing_structure_refinement 'SHELXL-97 (Sheldrick, 1997)'
_computing_structure_solution 'SHELXS-97 (Sheldrick, 1990)'
_diffrn_ambient_temperature 300(2)
_diffrn_measured_fraction_theta_full 0.930
_diffrn_measured_fraction_theta_max 0.930
_diffrn_measurement_device_type 'CCD area detector'
_diffrn_measurement_method 'phi and omega scans'
_diffrn_radiation_monochromator graphite
_diffrn_radiation_source 'fine-focus sealed tube'
_diffrn_radiation_type MoK\a
_diffrn_radiation_wavelength 0.71073
_diffrn_reflns_av_R_equivalents 0.0931
_diffrn_reflns_av_sigmaI/netI 0.0738
_diffrn_reflns_limit_h_max 21
_diffrn_reflns_limit_h_min -17
_diffrn_reflns_limit_k_max 11
_diffrn_reflns_limit_k_min -11
_diffrn_reflns_limit_l_max 18
_diffrn_reflns_limit_l_min -23
_diffrn_reflns_number 16217
_diffrn_reflns_theta_full 28.32
_diffrn_reflns_theta_max 28.32
_diffrn_reflns_theta_min 2.27
_exptl_absorpt_coefficient_mu 0.977
_exptl_absorpt_correction_type none
_exptl_crystal_colour 'clr lt yell'
_exptl_crystal_density_diffrn 1.687
_exptl_crystal_density_method 'not measured'
_exptl_crystal_description plate
_exptl_crystal_F_000 1396
_exptl_crystal_size_max 0.05
_exptl_crystal_size_mid 0.32
_exptl_crystal_size_min 1.2
_refine_diff_density_max 1.069
_refine_diff_density_min -0.679
_refine_diff_density_rms 0.094
_refine_ls_extinction_method none
_refine_ls_goodness_of_fit_ref 1.046
_refine_ls_hydrogen_treatment mixed
_refine_ls_matrix_type full
_refine_ls_number_parameters 352
_refine_ls_number_reflns 6238
_refine_ls_number_restraints 0
_refine_ls_restrained_S_all 1.046
_refine_ls_R_factor_all 0.0805
_refine_ls_R_factor_gt 0.0555
_refine_ls_shift/su_max 0.001
_refine_ls_shift/su_mean 0.000
_refine_ls_structure_factor_coef Fsqd
_refine_ls_weighting_details 'calc w=1/[\s^2^(Fo^2^)+(0.0997P)^2^+0.1249P] where P=(Fo^2^+2Fc^2^)/3'
_refine_ls_weighting_scheme calc
_refine_ls_wR_factor_gt 0.1569
_refine_ls_wR_factor_ref 0.1726
_reflns_number_gt 4347
_reflns_number_total 6238
_reflns_threshold_expression >2sigma(I)
_cod_data_source_file ic034811qsi20031210_011703_2.cif
_cod_data_source_block 2:[Mn(Tatren)](ClO4)2
_cod_depositor_comments
;
The following automatic conversions were performed:
'_symmetry_cell_setting' value 'Monoclinic' changed to 'monoclinic'
according to '/home/saulius/struct/CIF-dictionaries/cif_core.dic'
dictionary named 'cif_core.dic' version 2.4.1 from 2010-06-29.

Automatic conversion script
Id: cif_fix_enum 1527 2010-12-29 10:47:43Z saulius 
;
_cod_database_code 4310777

loop_
_symmetry_equiv_pos_as_xyz
'x, y, z'
'-x, y+1/2, -z+1/2'
'-x, -y, -z'
'x, -y-1/2, z-1/2'

loop_
_atom_site_label
_atom_site_type_symbol
_atom_site_fract_x
_atom_site_fract_y
_atom_site_fract_z
_atom_site_U_iso_or_equiv
_atom_site_adp_type
_atom_site_occupancy
_atom_site_symmetry_multiplicity
_atom_site_calc_flag
_atom_site_refinement_flags
_atom_site_disorder_assembly
_atom_site_disorder_group
Mn1 Mn 0.24658(3) 0.49817(5) 0.48575(3) 0.03451(16) Uani 1 1 d . . .
Cl1 Cl 0.55726(6) 0.40252(12) 0.88589(5) 0.0538(3) Uani 1 1 d . . .
Cl2 Cl 0.11104(6) 0.98851(11) 0.31065(5) 0.0520(3) Uani 1 1 d . . .
O1 O 0.4969(2) 0.5147(3) 0.8931(2) 0.0758(10) Uani 1 1 d . . .
O2 O 0.5415(3) 0.3357(5) 0.81469(19) 0.0975(13) Uani 1 1 d . . .
O3 O 0.5509(3) 0.2910(5) 0.9402(2) 0.1023(13) Uani 1 1 d . . .
O4 O 0.6354(3) 0.4646(6) 0.8942(3) 0.1288(19) Uani 1 1 d . . .
O5 O 0.1864(3) 1.0048(6) 0.2840(3) 0.1182(18) Uani 1 1 d . . .
O6 O 0.0618(4) 0.8980(8) 0.2590(3) 0.168(3) Uani 1 1 d . . .
O7 O 0.0703(5) 1.1172(7) 0.2971(4) 0.190(3) Uani 1 1 d . . .
O8 O 0.1106(4) 0.9294(12) 0.3753(3) 0.253(5) Uani 1 1 d . . .
S1 S 0.44324(6) 0.33491(12) 0.67026(5) 0.0529(3) Uani 1 1 d . . .
S2 S 0.00786(6) 0.25706(12) 0.54208(5) 0.0508(3) Uani 1 1 d . . .
S3 S 0.16632(8) 0.97062(11) 0.56402(6) 0.0580(3) Uani 1 1 d . . .
N1 N 0.28745(19) 0.4820(3) 0.33947(15) 0.0414(7) Uani 1 1 d . . .
N2 N 0.33279(19) 0.3139(3) 0.46805(15) 0.0433(7) Uani 1 1 d . . .
N3 N 0.32879(18) 0.4709(3) 0.59496(15) 0.0405(6) Uani 1 1 d . . .
N4 N 0.29318(18) 0.7118(3) 0.44481(16) 0.0405(6) Uani 1 1 d . . .
N5 N 0.18864(17) 0.6929(3) 0.55152(15) 0.0379(6) Uani 1 1 d . . .
N6 N 0.13953(17) 0.4538(3) 0.40096(15) 0.0373(6) Uani 1 1 d . . .
N7 N 0.15040(18) 0.3626(3) 0.54547(15) 0.0386(6) Uani 1 1 d . . .
C1 C 0.3525(2) 0.3729(5) 0.3400(2) 0.0526(9) Uani 1 1 d . . .
H1A H 0.4036 0.4203 0.3551 0.063 Uiso 1 1 calc R . .
H1B H 0.3551 0.3330 0.2902 0.063 Uiso 1 1 calc R . .
C2 C 0.3376(3) 0.2476(4) 0.3942(2) 0.0525(10) Uani 1 1 d . . .
H2A H 0.2878 0.1969 0.3783 0.063 Uiso 1 1 calc R . .
H2B H 0.3812 0.1764 0.3958 0.063 Uiso 1 1 calc R . .
C3 C 0.3844(2) 0.2792(4) 0.52124(19) 0.0462(8) Uani 1 1 d . . .
H3A H 0.4225 0.2055 0.5164 0.055 Uiso 1 1 calc R . .
C4 C 0.3805(2) 0.3626(4) 0.59116(18) 0.0408(7) Uani 1 1 d . . .
C5 C 0.3976(3) 0.4764(4) 0.7116(2) 0.0508(9) Uani 1 1 d . . .
H5A H 0.4111 0.5085 0.7603 0.061 Uiso 1 1 calc R . .
C6 C 0.3384(3) 0.5368(4) 0.6637(2) 0.0499(9) Uani 1 1 d . . .
H6A H 0.3072 0.6163 0.6768 0.060 Uiso 1 1 calc R . .
C7 C 0.3135(3) 0.6310(4) 0.3196(2) 0.0512(9) Uani 1 1 d . . .
H7A H 0.2676 0.6867 0.2977 0.061 Uiso 1 1 calc R . .
H7B H 0.3523 0.6235 0.2826 0.061 Uiso 1 1 calc R . .
C8 C 0.3514(3) 0.7123(5) 0.3879(2) 0.0538(9) Uani 1 1 d . . .
H8A H 0.4007 0.6632 0.4070 0.065 Uiso 1 1 calc R . .
H8B H 0.3642 0.8133 0.3749 0.065 Uiso 1 1 calc R . .
C9 C 0.2669(2) 0.8309(4) 0.46937(19) 0.0440(8) Uani 1 1 d . . .
H9A H 0.2837 0.9219 0.4522 0.053 Uiso 1 1 calc R . .
C10 C 0.2096(2) 0.8220(3) 0.52529(18) 0.0386(7) Uani 1 1 d . . .
C11 C 0.1185(3) 0.8543(4) 0.6201(2) 0.0526(9) Uani 1 1 d . . .
H11A H 0.0846 0.8844 0.6556 0.063 Uiso 1 1 calc R . .
C12 C 0.1368(2) 0.7125(4) 0.60570(19) 0.0467(8) Uani 1 1 d . . .
H12A H 0.1158 0.6333 0.6308 0.056 Uiso 1 1 calc R . .
C13 C 0.2155(2) 0.4355(4) 0.29316(18) 0.0477(9) Uani 1 1 d . . .
H13A H 0.2129 0.3282 0.2921 0.057 Uiso 1 1 calc R . .
H13B H 0.2188 0.4699 0.2424 0.057 Uiso 1 1 calc R . .
C14 C 0.1396(2) 0.4961(4) 0.32246(19) 0.0468(9) Uani 1 1 d . . .
H14A H 0.1382 0.6031 0.3177 0.056 Uiso 1 1 calc R . .
H14B H 0.0925 0.4558 0.2939 0.056 Uiso 1 1 calc R . .
C15 C 0.0830(2) 0.3772(4) 0.42150(18) 0.0415(8) Uani 1 1 d . . .
H15A H 0.0404 0.3485 0.3877 0.050 Uiso 1 1 calc R . .
C16 C 0.0857(2) 0.3343(3) 0.50007(18) 0.0386(7) Uani 1 1 d . . .
C17 C 0.0645(3) 0.2662(4) 0.6257(2) 0.0487(9) Uani 1 1 d . . .
H17A H 0.0473 0.2361 0.6711 0.058 Uiso 1 1 calc R . .
C18 C 0.1370(2) 0.3227(4) 0.61665(19) 0.0450(8) Uani 1 1 d . . .
H18A H 0.1761 0.3341 0.6565 0.054 Uiso 1 1 calc R . .

loop_
_atom_site_aniso_label
_atom_site_aniso_U_11
_atom_site_aniso_U_22
_atom_site_aniso_U_33
_atom_site_aniso_U_23
_atom_site_aniso_U_13
_atom_site_aniso_U_12
Mn1 0.0295(3) 0.0355(3) 0.0377(3) -0.00072(18) -0.0019(2) 0.0023(2)
Cl1 0.0386(5) 0.0735(6) 0.0477(5) -0.0007(4) -0.0046(4) 0.0058(4)
Cl2 0.0502(6) 0.0568(5) 0.0499(5) 0.0089(4) 0.0092(4) -0.0010(4)
O1 0.057(2) 0.071(2) 0.098(3) -0.0214(17) -0.0016(18) 0.0147(16)
O2 0.102(3) 0.129(3) 0.0583(19) -0.023(2) -0.0107(19) 0.042(3)
O3 0.089(3) 0.139(3) 0.080(2) 0.042(2) 0.011(2) 0.029(3)
O4 0.046(2) 0.136(4) 0.198(5) 0.016(4) -0.024(3) -0.010(3)
O5 0.063(3) 0.186(5) 0.107(3) 0.022(3) 0.017(2) -0.027(3)
O6 0.147(5) 0.223(7) 0.140(5) -0.066(5) 0.038(4) -0.099(5)
O7 0.239(9) 0.161(5) 0.175(6) 0.014(5) 0.037(5) 0.099(6)
O8 0.100(4) 0.535(15) 0.118(4) 0.180(7) -0.014(3) -0.039(7)
S1 0.0427(5) 0.0750(7) 0.0397(5) 0.0078(4) -0.0041(4) 0.0157(5)
S2 0.0373(5) 0.0635(6) 0.0524(5) 0.0072(4) 0.0087(4) -0.0058(4)
S3 0.0679(7) 0.0406(5) 0.0660(6) -0.0128(4) 0.0094(5) 0.0083(5)
N1 0.0412(17) 0.0519(17) 0.0317(13) -0.0008(11) 0.0057(12) 0.0020(13)
N2 0.0406(17) 0.0481(16) 0.0402(15) -0.0034(12) -0.0023(12) 0.0105(13)
N3 0.0359(16) 0.0446(15) 0.0393(14) -0.0020(11) -0.0067(12) 0.0028(12)
N4 0.0366(16) 0.0430(15) 0.0422(15) -0.0018(12) 0.0047(12) -0.0039(13)
N5 0.0346(15) 0.0399(14) 0.0386(14) -0.0023(11) -0.0002(11) 0.0058(12)
N6 0.0328(15) 0.0428(14) 0.0355(13) 0.0013(11) -0.0013(11) -0.0003(12)
N7 0.0383(16) 0.0378(14) 0.0391(14) -0.0020(11) 0.0010(12) -0.0018(12)
C1 0.045(2) 0.073(3) 0.0405(18) -0.0105(18) 0.0083(15) 0.014(2)
C2 0.054(2) 0.055(2) 0.047(2) -0.0093(16) 0.0000(17) 0.0200(19)
C3 0.042(2) 0.052(2) 0.0452(19) 0.0042(15) 0.0040(15) 0.0163(16)
C4 0.0309(17) 0.0511(19) 0.0397(17) 0.0068(14) -0.0013(13) 0.0047(15)
C5 0.050(2) 0.062(2) 0.0381(18) -0.0011(16) -0.0059(16) 0.0004(19)
C6 0.048(2) 0.053(2) 0.0462(19) -0.0067(16) -0.0038(17) 0.0046(18)
C7 0.052(2) 0.060(2) 0.0445(19) 0.0040(16) 0.0182(17) -0.0047(19)
C8 0.046(2) 0.061(2) 0.057(2) -0.0027(18) 0.0198(18) -0.0094(19)
C9 0.046(2) 0.0382(18) 0.0473(19) -0.0010(14) -0.0010(15) -0.0053(16)
C10 0.0412(19) 0.0316(15) 0.0415(17) -0.0048(12) -0.0050(14) 0.0030(14)
C11 0.050(2) 0.062(2) 0.0458(19) -0.0147(17) 0.0026(16) 0.0069(19)
C12 0.040(2) 0.058(2) 0.0421(18) -0.0005(16) 0.0042(15) 0.0048(17)
C13 0.055(2) 0.057(2) 0.0303(15) -0.0031(15) 0.0013(15) -0.0006(19)
C14 0.043(2) 0.061(2) 0.0349(17) 0.0046(15) -0.0062(15) 0.0009(17)
C15 0.0310(17) 0.0510(19) 0.0417(17) -0.0025(15) -0.0012(14) -0.0016(15)
C16 0.0339(17) 0.0376(16) 0.0445(18) -0.0027(13) 0.0044(14) -0.0001(14)
C17 0.058(2) 0.049(2) 0.0406(18) 0.0025(15) 0.0145(16) 0.0032(18)
C18 0.054(2) 0.0427(18) 0.0381(17) -0.0024(14) 0.0006(15) -0.0019(17)

loop_
_atom_type_symbol
_atom_type_description
_atom_type_scat_dispersion_real
_atom_type_scat_dispersion_imag
_atom_type_scat_source
C C 0.0033 0.0016 'International Tables Vol C Tables 4.2.6.8 and 6.1.1.4'
H H 0.0000 0.0000 'International Tables Vol C Tables 4.2.6.8 and 6.1.1.4'
N N 0.0061 0.0033 'International Tables Vol C Tables 4.2.6.8 and 6.1.1.4'
O O 0.0106 0.0060 'International Tables Vol C Tables 4.2.6.8 and 6.1.1.4'
S S 0.1246 0.1234 'International Tables Vol C Tables 4.2.6.8 and 6.1.1.4'
Cl Cl 0.1484 0.1585 'International Tables Vol C Tables 4.2.6.8 and 6.1.1.4'
Mn Mn 0.3368 0.7283 'International Tables Vol C Tables 4.2.6.8 and 6.1.1.4'

loop_
_geom_angle_atom_site_label_1
_geom_angle_atom_site_label_2
_geom_angle_atom_site_label_3
_geom_angle
_geom_angle_site_symmetry_1
_geom_angle_site_symmetry_3
_geom_angle_publ_flag
N4 Mn1 N2 110.37(11) . . ?
N4 Mn1 N6 101.95(10) . . ?
N2 Mn1 N6 104.43(10) . . ?
N4 Mn1 N3 100.07(11) . . ?
N2 Mn1 N3 72.61(10) . . ?
N6 Mn1 N3 157.29(11) . . ?
N4 Mn1 N7 150.83(11) . . ?
N2 Mn1 N7 98.71(11) . . ?
N6 Mn1 N7 71.81(10) . . ?
N3 Mn1 N7 86.22(10) . . ?
N4 Mn1 N5 72.13(11) . . ?
N2 Mn1 N5 156.42(10) . . ?
N6 Mn1 N5 97.69(10) . . ?
N3 Mn1 N5 83.83(10) . . ?
N7 Mn1 N5 80.39(10) . . ?
O3 Cl1 O4 109.5(3) . . ?
O3 Cl1 O2 107.5(3) . . ?
O4 Cl1 O2 111.0(3) . . ?
O3 Cl1 O1 110.0(2) . . ?
O4 Cl1 O1 110.9(3) . . ?
O2 Cl1 O1 107.8(2) . . ?
O8 Cl2 O7 118.5(6) . . ?
O8 Cl2 O5 115.8(3) . . ?
O7 Cl2 O5 107.5(4) . . ?
O8 Cl2 O6 107.5(5) . . ?
O7 Cl2 O6 97.0(5) . . ?
O5 Cl2 O6 108.6(3) . . ?
C5 S1 C4 89.40(18) . . ?
C17 S2 C16 89.25(18) . . ?
C10 S3 C11 89.72(18) . . ?
C13 N1 C1 112.4(3) . . ?
C13 N1 C7 111.8(3) . . ?
C1 N1 C7 112.5(3) . . ?
C3 N2 C2 119.6(3) . . ?
C3 N2 Mn1 118.5(2) . . ?
C2 N2 Mn1 121.3(2) . . ?
C4 N3 C6 110.3(3) . . ?
C4 N3 Mn1 112.3(2) . . ?
C6 N3 Mn1 137.4(2) . . ?
C9 N4 C8 120.9(3) . . ?
C9 N4 Mn1 118.8(3) . . ?
C8 N4 Mn1 120.2(2) . . ?
C10 N5 C12 110.2(3) . . ?
C10 N5 Mn1 110.1(2) . . ?
C12 N5 Mn1 139.5(2) . . ?
C15 N6 C14 119.7(3) . . ?
C15 N6 Mn1 117.8(2) . . ?
C14 N6 Mn1 122.1(2) . . ?
C16 N7 C18 109.6(3) . . ?
C16 N7 Mn1 111.9(2) . . ?
C18 N7 Mn1 137.7(2) . . ?
N1 C1 C2 109.8(3) . . ?
N1 C1 H1A 109.7 . . ?
C2 C1 H1A 109.7 . . ?
N1 C1 H1B 109.7 . . ?
C2 C1 H1B 109.7 . . ?
H1A C1 H1B 108.2 . . ?
N2 C2 C1 107.5(3) . . ?
N2 C2 H2A 110.2 . . ?
C1 C2 H2A 110.2 . . ?
N2 C2 H2B 110.2 . . ?
C1 C2 H2B 110.2 . . ?
H2A C2 H2B 108.5 . . ?
N2 C3 C4 116.1(3) . . ?
N2 C3 H3A 122.0 . . ?
C4 C3 H3A 122.0 . . ?
N3 C4 C3 120.4(3) . . ?
N3 C4 S1 115.1(3) . . ?
C3 C4 S1 124.5(3) . . ?
C6 C5 S1 110.6(3) . . ?
C6 C5 H5A 124.7 . . ?
S1 C5 H5A 124.7 . . ?
C5 C6 N3 114.6(4) . . ?
C5 C6 H6A 122.7 . . ?
N3 C6 H6A 122.7 . . ?
N1 C7 C8 110.9(3) . . ?
N1 C7 H7A 109.5 . . ?
C8 C7 H7A 109.5 . . ?
N1 C7 H7B 109.5 . . ?
C8 C7 H7B 109.5 . . ?
H7A C7 H7B 108.0 . . ?
N4 C8 C7 107.9(3) . . ?
N4 C8 H8A 110.1 . . ?
C7 C8 H8A 110.1 . . ?
N4 C8 H8B 110.1 . . ?
C7 C8 H8B 110.1 . . ?
H8A C8 H8B 108.4 . . ?
N4 C9 C10 117.9(3) . . ?
N4 C9 H9A 121.0 . . ?
C10 C9 H9A 121.0 . . ?
N5 C10 C9 120.7(3) . . ?
N5 C10 S3 114.5(3) . . ?
C9 C10 S3 124.8(3) . . ?
C12 C11 S3 110.2(3) . . ?
C12 C11 H11A 124.9 . . ?
S3 C11 H11A 124.9 . . ?
C11 C12 N5 115.4(4) . . ?
C11 C12 H12A 122.3 . . ?
N5 C12 H12A 122.3 . . ?
N1 C13 C14 111.6(3) . . ?
N1 C13 H13A 109.3 . . ?
C14 C13 H13A 109.3 . . ?
N1 C13 H13B 109.3 . . ?
C14 C13 H13B 109.3 . . ?
H13A C13 H13B 108.0 . . ?
N6 C14 C13 108.3(3) . . ?
N6 C14 H14A 110.0 . . ?
C13 C14 H14A 110.0 . . ?
N6 C14 H14B 110.0 . . ?
C13 C14 H14B 110.0 . . ?
H14A C14 H14B 108.4 . . ?
N6 C15 C16 118.2(3) . . ?
N6 C15 H15A 120.9 . . ?
C16 C15 H15A 120.9 . . ?
N7 C16 C15 120.0(3) . . ?
N7 C16 S2 114.7(3) . . ?
C15 C16 S2 125.2(3) . . ?
C18 C17 S2 110.4(3) . . ?
C18 C17 H17A 124.8 . . ?
S2 C17 H17A 124.8 . . ?
C17 C18 N7 116.1(3) . . ?
C17 C18 H18A 122.0 . . ?
N7 C18 H18A 122.0 . . ?

loop_
_geom_bond_atom_site_label_1
_geom_bond_atom_site_label_2
_geom_bond_distance
_geom_bond_site_symmetry_2
_geom_bond_publ_flag
Mn1 N4 2.229(3) . ?
Mn1 N2 2.241(3) . ?
Mn1 N6 2.278(3) . ?
Mn1 N3 2.306(3) . ?
Mn1 N7 2.353(3) . ?
Mn1 N5 2.373(3) . ?
Cl1 O3 1.414(4) . ?
Cl1 O4 1.415(4) . ?
Cl1 O2 1.419(3) . ?
Cl1 O1 1.442(3) . ?
Cl2 O8 1.280(5) . ?
Cl2 O7 1.357(6) . ?
Cl2 O5 1.392(4) . ?
Cl2 O6 1.438(5) . ?
S1 C5 1.693(4) . ?
S1 C4 1.707(3) . ?
S2 C17 1.704(4) . ?
S2 C16 1.709(3) . ?
S3 C10 1.702(3) . ?
S3 C11 1.704(4) . ?
N1 C13 1.461(5) . ?
N1 C1 1.465(5) . ?
N1 C7 1.468(5) . ?
N2 C3 1.268(4) . ?
N2 C2 1.465(4) . ?
N3 C4 1.310(4) . ?
N3 C6 1.368(4) . ?
N4 C9 1.256(4) . ?
N4 C8 1.473(5) . ?
N5 C10 1.316(4) . ?
N5 C12 1.370(5) . ?
N6 C15 1.252(4) . ?
N6 C14 1.462(4) . ?
N7 C16 1.319(4) . ?
N7 C18 1.367(4) . ?
C1 C2 1.528(6) . ?
C1 H1A 0.9700 . ?
C1 H1B 0.9700 . ?
C2 H2A 0.9700 . ?
C2 H2B 0.9700 . ?
C3 C4 1.472(5) . ?
C3 H3A 0.9300 . ?
C5 C6 1.365(5) . ?
C5 H5A 0.9300 . ?
C6 H6A 0.9300 . ?
C7 C8 1.519(5) . ?
C7 H7A 0.9700 . ?
C7 H7B 0.9700 . ?
C8 H8A 0.9700 . ?
C8 H8B 0.9700 . ?
C9 C10 1.450(5) . ?
C9 H9A 0.9300 . ?
C11 C12 1.348(5) . ?
C11 H11A 0.9300 . ?
C12 H12A 0.9300 . ?
C13 C14 1.516(5) . ?
C13 H13A 0.9700 . ?
C13 H13B 0.9700 . ?
C14 H14A 0.9700 . ?
C14 H14B 0.9700 . ?
C15 C16 1.461(5) . ?
C15 H15A 0.9300 . ?
C17 C18 1.337(6) . ?
C17 H17A 0.9300 . ?
C18 H18A 0.9300 . ?

loop_
_geom_torsion_atom_site_label_1
_geom_torsion_atom_site_label_2
_geom_torsion_atom_site_label_3
_geom_torsion_atom_site_label_4
_geom_torsion
_geom_torsion_site_symmetry_1
_geom_torsion_site_symmetry_2
_geom_torsion_site_symmetry_3
_geom_torsion_site_symmetry_4
_geom_torsion_publ_flag
N4 Mn1 N2 C3 94.4(3) . . . . ?
N6 Mn1 N2 C3 -156.7(3) . . . . ?
N3 Mn1 N2 C3 -0.2(3) . . . . ?
N7 Mn1 N2 C3 -83.4(3) . . . . ?
N5 Mn1 N2 C3 2.5(5) . . . . ?
N4 Mn1 N2 C2 -77.3(3) . . . . ?
N6 Mn1 N2 C2 31.6(3) . . . . ?
N3 Mn1 N2 C2 -171.9(3) . . . . ?
N7 Mn1 N2 C2 104.9(3) . . . . ?
N5 Mn1 N2 C2 -169.2(3) . . . . ?
N4 Mn1 N3 C4 -110.0(3) . . . . ?
N2 Mn1 N3 C4 -1.6(2) . . . . ?
N6 Mn1 N3 C4 84.3(4) . . . . ?
N7 Mn1 N3 C4 98.7(3) . . . . ?
N5 Mn1 N3 C4 179.5(3) . . . . ?
N4 Mn1 N3 C6 70.5(4) . . . . ?
N2 Mn1 N3 C6 178.8(4) . . . . ?
N6 Mn1 N3 C6 -95.3(5) . . . . ?
N7 Mn1 N3 C6 -80.8(4) . . . . ?
N5 Mn1 N3 C6 -0.1(4) . . . . ?
N2 Mn1 N4 C9 -158.9(3) . . . . ?
N6 Mn1 N4 C9 90.6(3) . . . . ?
N3 Mn1 N4 C9 -83.8(3) . . . . ?
N7 Mn1 N4 C9 16.6(4) . . . . ?
N5 Mn1 N4 C9 -3.7(3) . . . . ?
N2 Mn1 N4 C8 23.4(3) . . . . ?
N6 Mn1 N4 C8 -87.1(3) . . . . ?
N3 Mn1 N4 C8 98.5(3) . . . . ?
N7 Mn1 N4 C8 -161.1(2) . . . . ?
N5 Mn1 N4 C8 178.6(3) . . . . ?
N4 Mn1 N5 C10 4.7(2) . . . . ?
N2 Mn1 N5 C10 104.8(3) . . . . ?
N6 Mn1 N5 C10 -95.4(2) . . . . ?
N3 Mn1 N5 C10 107.4(2) . . . . ?
N7 Mn1 N5 C10 -165.4(2) . . . . ?
N4 Mn1 N5 C12 -179.7(4) . . . . ?
N2 Mn1 N5 C12 -79.6(5) . . . . ?
N6 Mn1 N5 C12 80.2(4) . . . . ?
N3 Mn1 N5 C12 -77.0(4) . . . . ?
N7 Mn1 N5 C12 10.2(3) . . . . ?
N4 Mn1 N6 C15 -153.3(3) . . . . ?
N2 Mn1 N6 C15 91.8(3) . . . . ?
N3 Mn1 N6 C15 12.4(5) . . . . ?
N7 Mn1 N6 C15 -2.8(3) . . . . ?
N5 Mn1 N6 C15 -80.0(3) . . . . ?
N4 Mn1 N6 C14 34.2(3) . . . . ?
N2 Mn1 N6 C14 -80.7(3) . . . . ?
N3 Mn1 N6 C14 -160.1(3) . . . . ?
N7 Mn1 N6 C14 -175.3(3) . . . . ?
N5 Mn1 N6 C14 107.5(3) . . . . ?
N4 Mn1 N7 C16 80.9(3) . . . . ?
N2 Mn1 N7 C16 -103.4(2) . . . . ?
N6 Mn1 N7 C16 -0.9(2) . . . . ?
N3 Mn1 N7 C16 -175.1(2) . . . . ?
N5 Mn1 N7 C16 100.5(2) . . . . ?
N4 Mn1 N7 C18 -87.0(4) . . . . ?
N2 Mn1 N7 C18 88.8(3) . . . . ?
N6 Mn1 N7 C18 -168.8(4) . . . . ?
N3 Mn1 N7 C18 17.0(3) . . . . ?
N5 Mn1 N7 C18 -67.4(3) . . . . ?
C13 N1 C1 C2 -80.0(4) . . . . ?
C7 N1 C1 C2 152.8(3) . . . . ?
C3 N2 C2 C1 -117.0(4) . . . . ?
Mn1 N2 C2 C1 54.6(4) . . . . ?
N1 C1 C2 N2 -58.3(4) . . . . ?
C2 N2 C3 C4 173.6(3) . . . . ?
Mn1 N2 C3 C4 1.8(5) . . . . ?
C6 N3 C4 C3 -177.1(3) . . . . ?
Mn1 N3 C4 C3 3.2(4) . . . . ?
C6 N3 C4 S1 0.0(4) . . . . ?
Mn1 N3 C4 S1 -179.65(17) . . . . ?
N2 C3 C4 N3 -3.5(5) . . . . ?
N2 C3 C4 S1 179.6(3) . . . . ?
C5 S1 C4 N3 0.2(3) . . . . ?
C5 S1 C4 C3 177.2(3) . . . . ?
C4 S1 C5 C6 -0.4(3) . . . . ?
S1 C5 C6 N3 0.5(5) . . . . ?
C4 N3 C6 C5 -0.3(5) . . . . ?
Mn1 N3 C6 C5 179.2(3) . . . . ?
C13 N1 C7 C8 147.2(3) . . . . ?
C1 N1 C7 C8 -85.3(4) . . . . ?
C9 N4 C8 C7 -119.9(4) . . . . ?
Mn1 N4 C8 C7 57.8(4) . . . . ?
N1 C7 C8 N4 -55.0(4) . . . . ?
C8 N4 C9 C10 179.9(3) . . . . ?
Mn1 N4 C9 C10 2.2(4) . . . . ?
C12 N5 C10 C9 177.4(3) . . . . ?
Mn1 N5 C10 C9 -5.6(4) . . . . ?
C12 N5 C10 S3 -1.0(4) . . . . ?
Mn1 N5 C10 S3 175.90(14) . . . . ?
N4 C9 C10 N5 2.8(5) . . . . ?
N4 C9 C10 S3 -178.9(3) . . . . ?
C11 S3 C10 N5 1.1(3) . . . . ?
C11 S3 C10 C9 -177.2(3) . . . . ?
C10 S3 C11 C12 -0.9(3) . . . . ?
S3 C11 C12 N5 0.5(4) . . . . ?
C10 N5 C12 C11 0.3(5) . . . . ?
Mn1 N5 C12 C11 -175.2(3) . . . . ?
C1 N1 C13 C14 149.5(3) . . . . ?
C7 N1 C13 C14 -82.8(4) . . . . ?
C15 N6 C14 C13 -120.8(4) . . . . ?
Mn1 N6 C14 C13 51.5(4) . . . . ?
N1 C13 C14 N6 -54.0(4) . . . . ?
C14 N6 C15 C16 178.7(3) . . . . ?
Mn1 N6 C15 C16 6.0(4) . . . . ?
C18 N7 C16 C15 175.6(3) . . . . ?
Mn1 N7 C16 C15 4.3(4) . . . . ?
C18 N7 C16 S2 -0.7(4) . . . . ?
Mn1 N7 C16 S2 -172.07(15) . . . . ?
N6 C15 C16 N7 -7.1(5) . . . . ?
N6 C15 C16 S2 168.8(3) . . . . ?
C17 S2 C16 N7 1.1(3) . . . . ?
C17 S2 C16 C15 -175.0(3) . . . . ?
C16 S2 C17 C18 -1.2(3) . . . . ?
S2 C17 C18 N7 1.1(4) . . . . ?
C16 N7 C18 C17 -0.3(4) . . . . ?
Mn1 N7 C18 C17 167.8(3) . . . . ?
